data_7100787
loop_
_publ_author_name
'Dias, H. V. Rasika'
'Diyabalanage, Himashinie V. K.'
'Gamage, Chammi S. Palehepitiya'

_publ_section_title
;
 Neutral Cu~4~N~12~ and Ag~4~N~12~ metallacycles with a para-cyclophane
 framework assembled from copper(I) and silver(I) pyrazolates and
 pyridazine.
;
_journal_coden_ASTM CHCOFS
_journal_issue 12
_journal_name_full
;
 Chemical Communications (Cambridge, United Kingdom)
;
_journal_page_first 1619
_journal_page_last 1621
_journal_paper_doi 10.1039/b418306a
_journal_year 2005
_chemical_formula_sum 'C28 H13 Cl2 Cu3 F18 N8'
_chemical_formula_weight 1064.98
_chemical_name_common ((3,5-(CF3)2PzCu)3(C12H8N2))
_space_group_IT_number 14
_symmetry_cell_setting monoclinic
_symmetry_space_group_name_Hall '-P 2yn'
_symmetry_space_group_name_H-M 'P 1 21/n 1'
_atom_sites_solution_hydrogens geom
_atom_sites_solution_primary direct
_atom_sites_solution_secondary difmap
_cell_angle_alpha 90.00
_cell_angle_beta 99.060(2)
_cell_angle_gamma 90.00
_cell_formula_units_Z 4
_cell_length_a 9.2674(14)
_cell_length_b 15.769(2)
_cell_length_c 23.946(4)
_cell_measurement_reflns_used 7362
_cell_measurement_temperature 100(2)
_cell_measurement_theta_max 28.34
_cell_measurement_theta_min 2.51
_cell_volume 3455.7(9)
_diffrn_ambient_temperature 100(2)
_diffrn_measurement_device_type 'CCD area detector'
_diffrn_measurement_method 'phi and omega scans'
_diffrn_radiation_monochromator graphite
_diffrn_radiation_source 'fine-focus sealed tube'
_diffrn_radiation_type MoK\a
_diffrn_radiation_wavelength 0.71073
_diffrn_reflns_av_R_equivalents 0.0442
_diffrn_reflns_av_sigmaI/netI 0.0392
_diffrn_reflns_limit_h_max 11
_diffrn_reflns_limit_h_min -11
_diffrn_reflns_limit_k_max 19
_diffrn_reflns_limit_k_min -19
_diffrn_reflns_limit_l_max 29
_diffrn_reflns_limit_l_min -29
_diffrn_reflns_number 27148
_diffrn_reflns_theta_max 26.00
_diffrn_reflns_theta_min 1.72
_exptl_absorpt_coefficient_mu 2.119
_exptl_absorpt_correction_type none
_exptl_absorpt_process_details SADABS
_exptl_crystal_colour 'dark orange'
_exptl_crystal_density_diffrn 2.047
_exptl_crystal_density_meas 0
_exptl_crystal_density_method 'not measured'
_exptl_crystal_description plates
_exptl_crystal_F_000 2080
_exptl_crystal_size_max 0.35
_exptl_crystal_size_mid 0.25
_exptl_crystal_size_min 0.03
_refine_ls_extinction_coef 0.00000(17)
_refine_ls_extinction_expression Fc^*^=kFc[1+0.001xFc^2^\l^3^/sin(2\q)]^-1/4^
_refine_ls_extinction_method SHELXL
_refine_ls_goodness_of_fit_ref 1.190
_refine_ls_hydrogen_treatment mixed
_refine_ls_matrix_type full
_refine_ls_number_parameters 533
_refine_ls_number_reflns 6798
_refine_ls_number_restraints 0
_refine_ls_restrained_S_all 1.190
_refine_ls_R_factor_all 0.0665
_refine_ls_R_factor_gt 0.0554
_refine_ls_shift/su_max 3.997
_refine_ls_shift/su_mean 0.008
_refine_ls_structure_factor_coef Fsqd
_refine_ls_weighting_details 'calc w=1/[\s^2^(Fo^2^)+(0.0496P)^2^+16.3200P] where P=(Fo^2^+2Fc^2^)/3'
_refine_ls_weighting_scheme calc
_refine_ls_wR_factor_gt 0.1397
_refine_ls_wR_factor_ref 0.1444
_reflns_number_gt 5712
_reflns_number_total 6798
_reflns_threshold_expression &gt;2sigma(I)
_cod_depositor_comments
;
 Adding additional information after consulting the original publication
 and the supplementary material.

 Antanas Vaitkus,
 2018-08-16

The following automatic conversions were performed:
'_symmetry_cell_setting' value 'Monoclinic' changed to 'monoclinic'
according to '/home/saulius/struct/CIF-dictionaries/cif_core.dic'
dictionary named 'cif_core.dic' version 2.4.1 from 2010-06-29.

Automatic conversion script
Id: cif_fix_enum 1527 2010-12-29 10:47:43Z saulius 
;
_cod_original_sg_symbol_H-M 'P 21/n'
_cod_database_code 7100787

loop_
_symmetry_equiv_pos_as_xyz
'x, y, z'
'-x+1/2, y+1/2, -z+1/2'
'-x, -y, -z'
'x-1/2, -y-1/2, z-1/2'

loop_
_atom_site_label
_atom_site_type_symbol
_atom_site_fract_x
_atom_site_fract_y
_atom_site_fract_z
_atom_site_U_iso_or_equiv
_atom_site_adp_type
_atom_site_occupancy
_atom_site_symmetry_multiplicity
_atom_site_calc_flag
_atom_site_refinement_flags
_atom_site_disorder_assembly
_atom_site_disorder_group
Cu1 Cu 0.40401(7) 0.12369(4) 0.22880(3) 0.02177(17) Uani 1 1 d . . .
Cu2 Cu 0.36570(6) 0.13439(4) 0.35200(3) 0.02058(17) Uani 1 1 d . . .
Cu3 Cu 0.16688(6) 0.24935(4) 0.26406(3) 0.02003(17) Uani 1 1 d . . .
F11 F -0.1445(4) 0.3148(2) 0.28720(15) 0.0364(8) Uani 1 1 d . . .
N2 N 0.5641(5) 0.1210(3) 0.33834(18) 0.0203(9) Uani 1 1 d . . .
F18 F 0.0307(4) 0.3987(2) 0.19542(14) 0.0344(8) Uani 1 1 d . . .
F12 F -0.1672(4) 0.3791(3) 0.36478(16) 0.0440(9) Uani 1 1 d . . .
F5 F 0.6796(4) 0.2003(2) 0.45054(14) 0.0397(9) Uani 1 1 d . . .
N1 N 0.5814(4) 0.1178(3) 0.28343(18) 0.0187(9) Uani 1 1 d . . .
N3 N 0.2237(5) 0.2078(3) 0.37945(18) 0.0203(9) Uani 1 1 d . . .
F10 F -0.0122(4) 0.4233(2) 0.31297(17) 0.0411(9) Uani 1 1 d . . .
C26 C 0.1424(6) -0.0077(4) 0.3855(2) 0.0242(11) Uani 1 1 d . . .
H26 H 0.2076 0.0298 0.4080 0.029 Uiso 1 1 calc R . .
N4 N 0.1353(5) 0.2522(3) 0.33911(18) 0.0208(9) Uani 1 1 d . . .
F16 F -0.0102(4) 0.4068(2) 0.10494(16) 0.0459(10) Uani 1 1 d . . .
F6 F 0.6380(4) 0.0680(2) 0.45534(15) 0.0444(9) Uani 1 1 d . . .
F8 F 0.1901(6) 0.1148(3) 0.49507(17) 0.0576(12) Uani 1 1 d . . .
F9 F 0.2507(5) 0.2360(3) 0.52704(15) 0.0482(10) Uani 1 1 d . . .
F4 F 0.8578(4) 0.1136(3) 0.45510(16) 0.0531(11) Uani 1 1 d . . .
N6 N 0.3020(4) 0.1983(3) 0.17194(18) 0.0209(9) Uani 1 1 d . . .
N8 N 0.2447(4) 0.0362(3) 0.30468(18) 0.0186(9) Uani 1 1 d . . .
N5 N 0.1966(4) 0.2488(3) 0.18887(18) 0.0208(9) Uani 1 1 d . . .
F17 F -0.1143(3) 0.3102(2) 0.14751(18) 0.0436(10) Uani 1 1 d . . .
N7 N 0.2554(4) 0.0322(3) 0.25164(18) 0.0188(9) Uani 1 1 d . . .
C23 C -0.0445(6) -0.1217(4) 0.3202(2) 0.0273(12) Uani 1 1 d . . .
H23 H -0.1077 -0.1614 0.2989 0.033 Uiso 1 1 calc R . .
C8 C 0.0419(6) 0.2969(4) 0.3653(2) 0.0268(12) Uani 1 1 d . . .
F2 F 0.7362(5) 0.1734(3) 0.19335(18) 0.0610(13) Uani 1 1 d . . .
C17 C 0.1954(6) -0.0268(4) 0.1593(2) 0.0260(12) Uani 1 1 d . . .
H17 H 0.2598 0.0127 0.1461 0.031 Uiso 1 1 calc R . .
C27 C 0.1477(5) -0.0172(3) 0.3274(2) 0.0201(10) Uani 1 1 d . . .
F3 F 0.9280(3) 0.1132(3) 0.23523(16) 0.0402(9) Uani 1 1 d . . .
C16 C 0.1752(5) -0.0263(3) 0.2160(2) 0.0200(10) Uani 1 1 d . . .
C20 C 0.0029(6) -0.1424(4) 0.1972(2) 0.0258(12) Uani 1 1 d . . .
H20 H -0.0627 -0.1819 0.2096 0.031 Uiso 1 1 calc R . .
C18 C 0.1207(6) -0.0850(4) 0.1230(2) 0.0266(12) Uani 1 1 d . . .
H18 H 0.1341 -0.0861 0.0844 0.032 Uiso 1 1 calc R . .
C15 C 0.4041(6) 0.1702(4) 0.0846(2) 0.0294(13) Uani 1 1 d . . .
C7 C 0.0673(6) 0.2836(4) 0.4225(2) 0.0271(12) Uani 1 1 d . . .
H7 H 0.0176 0.3073 0.4506 0.033 Uiso 1 1 calc R . .
C3 C 0.6995(6) 0.1183(3) 0.3700(2) 0.0227(11) Uani 1 1 d . . .
C12 C 0.1989(6) 0.2762(4) 0.0970(2) 0.0255(12) Uani 1 1 d . . .
H12 H 0.1772 0.2995 0.0600 0.031 Uiso 1 1 calc R . .
F1 F 0.7471(5) 0.0397(3) 0.19815(18) 0.0598(13) Uani 1 1 d . . .
C13 C 0.3020(6) 0.2150(4) 0.1170(2) 0.0231(11) Uani 1 1 d . . .
C2 C 0.8042(6) 0.1134(4) 0.3357(2) 0.0260(12) Uani 1 1 d . . .
H2 H 0.9072 0.1113 0.3468 0.031 Uiso 1 1 calc R . .
C25 C 0.0411(6) -0.0535(4) 0.4091(2) 0.0265(12) Uani 1 1 d . . .
H25 H 0.0355 -0.0473 0.4481 0.032 Uiso 1 1 calc R . .
C11 C 0.1361(6) 0.2949(3) 0.1437(2) 0.0227(11) Uani 1 1 d . . .
C14 C 0.0102(6) 0.3525(4) 0.1480(2) 0.0279(12) Uani 1 1 d . . .
F13 F 0.4279(5) 0.0901(3) 0.10024(19) 0.0544(11) Uani 1 1 d . . .
C19 C 0.0246(6) -0.1430(4) 0.1424(2) 0.0289(12) Uani 1 1 d . . .
H19 H -0.0258 -0.1831 0.1169 0.035 Uiso 1 1 calc R . .
C5 C 0.7163(6) 0.1245(4) 0.4324(2) 0.0276(12) Uani 1 1 d . . .
C21 C 0.0772(5) -0.0831(3) 0.2362(2) 0.0201(11) Uani 1 1 d . . .
C22 C 0.0584(5) -0.0759(3) 0.2940(2) 0.0209(11) Uani 1 1 d . . .
C1 C 0.7275(5) 0.1124(3) 0.2818(2) 0.0206(11) Uani 1 1 d . . .
C24 C -0.0532(6) -0.1089(4) 0.3760(2) 0.0279(12) Uani 1 1 d . . .
H24 H -0.1251 -0.1385 0.3926 0.033 Uiso 1 1 calc R . .
F14 F 0.5371(4) 0.2036(3) 0.0921(2) 0.0711(16) Uani 1 1 d . . .
F7 F 0.3933(5) 0.1677(5) 0.48124(17) 0.086(2) Uani 1 1 d . . .
F15 F 0.3581(6) 0.1710(4) 0.03063(17) 0.0796(18) Uani 1 1 d . . .
C6 C 0.1842(6) 0.2268(4) 0.4294(2) 0.0230(11) Uani 1 1 d . . .
C4 C 0.7821(6) 0.1103(4) 0.2275(2) 0.0250(12) Uani 1 1 d . . .
C10 C -0.0707(6) 0.3539(4) 0.3329(3) 0.0277(12) Uani 1 1 d . . .
C9 C 0.2572(6) 0.1864(4) 0.4830(2) 0.0300(13) Uani 1 1 d . . .
Cl1 Cl 0.99165(18) 0.10232(12) 0.04221(8) 0.0468(4) Uani 1 1 d . . .
Cl2 Cl 0.69847(19) 0.03011(13) 0.01966(9) 0.0547(5) Uani 1 1 d . . .
C28 C 0.8361(8) 0.0728(5) 0.0716(3) 0.0434(16) Uani 1 1 d . . .
H28A H 0.7972 0.1231 0.0890 0.052 Uiso 1 1 calc R . .
H28B H 0.8643 0.0301 0.1016 0.052 Uiso 1 1 calc R . .

loop_
_atom_site_aniso_label
_atom_site_aniso_U_11
_atom_site_aniso_U_22
_atom_site_aniso_U_33
_atom_site_aniso_U_23
_atom_site_aniso_U_13
_atom_site_aniso_U_12
Cu1 0.0145(3) 0.0307(4) 0.0197(3) 0.0004(3) 0.0014(2) 0.0040(3)
Cu2 0.0132(3) 0.0284(4) 0.0203(3) 0.0011(3) 0.0035(2) 0.0022(2)
Cu3 0.0141(3) 0.0259(3) 0.0200(3) 0.0005(3) 0.0023(2) 0.0002(2)
F11 0.0268(18) 0.040(2) 0.038(2) -0.0013(16) -0.0103(15) 0.0034(15)
N2 0.016(2) 0.023(2) 0.021(2) 0.0008(18) -0.0012(17) 0.0007(17)
F18 0.0319(18) 0.0354(19) 0.0349(19) -0.0065(15) 0.0028(15) 0.0064(15)
F12 0.0248(18) 0.062(3) 0.046(2) -0.0034(19) 0.0087(16) 0.0189(17)
F5 0.049(2) 0.040(2) 0.0289(19) -0.0091(16) 0.0012(16) 0.0003(17)
N1 0.0125(19) 0.023(2) 0.022(2) -0.0034(17) 0.0058(16) 0.0013(16)
N3 0.017(2) 0.026(2) 0.017(2) -0.0002(18) 0.0014(17) -0.0010(17)
F10 0.0229(17) 0.0331(19) 0.065(3) 0.0094(18) -0.0003(17) 0.0040(14)
C26 0.018(3) 0.027(3) 0.028(3) 0.003(2) 0.004(2) 0.001(2)
N4 0.016(2) 0.025(2) 0.020(2) -0.0005(18) 0.0009(17) -0.0006(17)
F16 0.052(2) 0.045(2) 0.040(2) 0.0162(18) 0.0051(18) 0.0239(19)
F6 0.057(2) 0.047(2) 0.0293(19) 0.0047(17) 0.0076(17) -0.0135(19)
F8 0.087(3) 0.043(2) 0.036(2) 0.0058(18) -0.010(2) -0.008(2)
F9 0.073(3) 0.047(2) 0.0237(18) -0.0070(16) 0.0037(18) -0.009(2)
F4 0.0224(18) 0.101(3) 0.032(2) 0.001(2) -0.0080(15) 0.016(2)
N6 0.0118(19) 0.029(2) 0.023(2) 0.0037(19) 0.0040(17) 0.0005(17)
N8 0.0105(19) 0.024(2) 0.022(2) 0.0021(18) 0.0038(16) 0.0015(16)
N5 0.013(2) 0.026(2) 0.022(2) 0.0013(19) 0.0012(17) -0.0025(17)
F17 0.0129(16) 0.045(2) 0.071(3) -0.0104(19) -0.0003(16) 0.0009(15)
N7 0.0102(19) 0.023(2) 0.023(2) -0.0004(18) 0.0023(16) 0.0014(16)
C23 0.015(2) 0.031(3) 0.036(3) 0.001(2) 0.003(2) -0.001(2)
C8 0.014(2) 0.035(3) 0.032(3) -0.003(2) 0.005(2) 0.001(2)
F2 0.060(3) 0.083(3) 0.048(2) 0.033(2) 0.032(2) 0.038(2)
C17 0.016(2) 0.032(3) 0.029(3) 0.001(2) 0.000(2) 0.004(2)
C27 0.012(2) 0.023(3) 0.025(3) 0.000(2) 0.0024(19) -0.0002(19)
F3 0.0165(16) 0.062(2) 0.045(2) -0.0054(18) 0.0119(15) -0.0042(16)
C16 0.012(2) 0.026(3) 0.021(3) 0.000(2) -0.0018(19) 0.003(2)
C20 0.015(2) 0.028(3) 0.034(3) -0.004(2) 0.003(2) -0.001(2)
C18 0.020(3) 0.033(3) 0.027(3) -0.006(2) 0.002(2) 0.006(2)
C15 0.029(3) 0.037(3) 0.026(3) 0.004(2) 0.013(2) 0.000(2)
C7 0.017(3) 0.035(3) 0.029(3) -0.007(2) 0.004(2) 0.001(2)
C3 0.017(2) 0.026(3) 0.023(3) -0.002(2) -0.003(2) -0.001(2)
C12 0.022(3) 0.034(3) 0.020(3) 0.003(2) -0.001(2) -0.005(2)
F1 0.062(3) 0.073(3) 0.053(3) -0.039(2) 0.036(2) -0.044(2)
C13 0.020(3) 0.028(3) 0.022(3) 0.003(2) 0.004(2) -0.003(2)
C2 0.014(2) 0.030(3) 0.032(3) 0.001(2) -0.001(2) 0.002(2)
C25 0.021(3) 0.032(3) 0.028(3) 0.005(2) 0.009(2) 0.002(2)
C11 0.020(3) 0.022(3) 0.024(3) 0.002(2) -0.002(2) -0.005(2)
C14 0.026(3) 0.030(3) 0.026(3) 0.001(2) 0.000(2) -0.001(2)
F13 0.064(3) 0.039(2) 0.072(3) 0.007(2) 0.046(2) 0.008(2)
C19 0.021(3) 0.032(3) 0.031(3) -0.007(2) -0.006(2) 0.003(2)
C5 0.017(3) 0.036(3) 0.028(3) 0.002(2) -0.001(2) 0.006(2)
C21 0.010(2) 0.019(2) 0.029(3) 0.000(2) -0.003(2) 0.0049(19)
C22 0.010(2) 0.023(3) 0.030(3) 0.003(2) 0.003(2) 0.0012(19)
C1 0.012(2) 0.023(3) 0.027(3) 0.000(2) 0.002(2) -0.0008(19)
C24 0.015(2) 0.033(3) 0.036(3) 0.009(2) 0.006(2) 0.001(2)
F14 0.030(2) 0.064(3) 0.128(4) -0.044(3) 0.040(3) -0.016(2)
F7 0.032(2) 0.196(6) 0.034(2) 0.034(3) 0.0115(18) 0.049(3)
F15 0.080(3) 0.136(5) 0.025(2) 0.005(3) 0.013(2) 0.066(3)
C6 0.016(2) 0.029(3) 0.024(3) -0.004(2) 0.005(2) -0.001(2)
C4 0.014(2) 0.031(3) 0.031(3) -0.002(2) 0.007(2) 0.000(2)
C10 0.014(2) 0.033(3) 0.037(3) -0.003(3) 0.005(2) 0.002(2)
C9 0.022(3) 0.049(4) 0.019(3) -0.002(3) 0.006(2) 0.003(3)
Cl1 0.0363(9) 0.0473(10) 0.0532(10) -0.0021(8) -0.0037(7) -0.0025(7)
Cl2 0.0362(9) 0.0635(12) 0.0673(12) -0.0124(10) 0.0171(8) -0.0095(8)
C28 0.041(4) 0.055(4) 0.035(4) 0.002(3) 0.007(3) 0.013(3)

loop_
_atom_type_symbol
_atom_type_description
_atom_type_scat_dispersion_real
_atom_type_scat_dispersion_imag
_atom_type_scat_source
C C 0.0033 0.0016 'International Tables Vol C Tables 4.2.6.8 and 6.1.1.4'
H H 0.0000 0.0000 'International Tables Vol C Tables 4.2.6.8 and 6.1.1.4'
N N 0.0061 0.0033 'International Tables Vol C Tables 4.2.6.8 and 6.1.1.4'
F F 0.0171 0.0103 'International Tables Vol C Tables 4.2.6.8 and 6.1.1.4'
Cu Cu 0.3201 1.2651 'International Tables Vol C Tables 4.2.6.8 and 6.1.1.4'
Cl Cl 0.1484 0.1585 'International Tables Vol C Tables 4.2.6.8 and 6.1.1.4'

loop_
_geom_bond_atom_site_label_1
_geom_bond_atom_site_label_2
_geom_bond_distance
_geom_bond_site_symmetry_2
_geom_bond_publ_flag
Cu1 N6 1.930(4) . ?
Cu1 N1 1.936(4) . ?
Cu1 N7 2.125(4) . ?
Cu1 Cu2 3.0311(10) . ?
Cu2 N2 1.929(4) . ?
Cu2 N3 1.943(4) . ?
Cu2 N8 2.130(4) . ?
Cu3 N5 1.864(4) . ?
Cu3 N4 1.866(4) . ?
F11 C10 1.344(7) . ?
N2 N1 1.351(6) . ?
N2 C3 1.361(6) . ?
F18 C14 1.338(7) . ?
F12 C10 1.326(6) . ?
F5 C5 1.333(7) . ?
N1 C1 1.363(6) . ?
N3 C6 1.339(7) . ?
N3 N4 1.359(6) . ?
F10 C10 1.342(7) . ?
C26 C25 1.374(8) . ?
C26 C27 1.409(7) . ?
C26 H26 0.9500 . ?
N4 C8 1.345(7) . ?
F16 C14 1.330(7) . ?
F6 C5 1.323(7) . ?
F8 C9 1.341(8) . ?
F9 C9 1.322(7) . ?
F4 C5 1.349(6) . ?
N6 C13 1.342(7) . ?
N6 N5 1.371(6) . ?
N8 N7 1.291(6) . ?
N8 C27 1.402(6) . ?
N5 C11 1.350(7) . ?
F17 C14 1.331(7) . ?
N7 C16 1.390(7) . ?
C23 C24 1.365(8) . ?
C23 C22 1.418(7) . ?
C23 H23 0.9500 . ?
C8 C7 1.369(8) . ?
C8 C10 1.499(8) . ?
F2 C4 1.316(7) . ?
C17 C18 1.375(8) . ?
C17 C16 1.401(8) . ?
C17 H17 0.9500 . ?
C27 C22 1.405(7) . ?
F3 C4 1.336(6) . ?
C16 C21 1.413(7) . ?
C20 C19 1.359(8) . ?
C20 C21 1.420(7) . ?
C20 H20 0.9500 . ?
C18 C19 1.406(8) . ?
C18 H18 0.9500 . ?
C15 F15 1.295(7) . ?
C15 F13 1.326(7) . ?
C15 F14 1.327(7) . ?
C15 C13 1.492(8) . ?
C7 C6 1.395(8) . ?
C7 H7 0.9500 . ?
C3 C2 1.370(8) . ?
C3 C5 1.480(8) . ?
C12 C11 1.371(8) . ?
C12 C13 1.390(8) . ?
C12 H12 0.9500 . ?
F1 C4 1.327(7) . ?
C2 C1 1.372(8) . ?
C2 H2 0.9500 . ?
C25 C24 1.393(8) . ?
C25 H25 0.9500 . ?
C11 C14 1.495(8) . ?
C19 H19 0.9500 . ?
C21 C22 1.428(8) . ?
C1 C4 1.469(7) . ?
C24 H24 0.9500 . ?
F7 C9 1.303(7) . ?
C6 C9 1.496(8) . ?
Cl1 C28 1.763(7) . ?
Cl2 C28 1.768(7) . ?
C28 H28A 0.9900 . ?
C28 H28B 0.9900 . ?
